data_7210964
loop_
_publ_author_name
'Trzybi\'nski, Damian'
'Sikorski, Artur'

_publ_section_title
;
 Solvent-bridged frameworks of hydrogen bonds in crystals of
 9-aminoacridinium halides
;
_journal_issue 34
_journal_name_full CrystEngComm
_journal_page_first 6808
_journal_paper_doi 10.1039/c3ce41027g
_journal_volume 15
_journal_year 2013
_chemical_formula_moiety 'C13 H11 N2, Br, H2 O'
_chemical_formula_sum 'C13 H13 Br N2 O'
_chemical_formula_weight 293.16
_chemical_name_systematic
;

?

;
_space_group_IT_number 2
_symmetry_cell_setting triclinic
_symmetry_space_group_name_Hall '-P 1'
_symmetry_space_group_name_H-M 'P -1'
_atom_sites_solution_hydrogens geom
_atom_sites_solution_primary direct
_atom_sites_solution_secondary difmap
_audit_creation_method SHELXL-97
_cell_angle_alpha 112.132(4)
_cell_angle_beta 94.384(3)
_cell_angle_gamma 105.209(3)
_cell_formula_units_Z 2
_cell_length_a 7.8111(3)
_cell_length_b 9.2247(4)
_cell_length_c 9.9092(4)
_cell_measurement_reflns_used 13785
_cell_measurement_temperature 295(2)
_cell_measurement_theta_max 25.5
_cell_measurement_theta_min 3.09
_cell_volume 625.84(5)
_computing_cell_refinement 'CrysAlis RED,Version 1.171.32.15 (Oxford Diffraction Ltd., 2008)'
_computing_data_collection 'CrysAlis CCD,Version 1.171.32.15 (Oxford Diffraction Ltd., 2008)'
_computing_data_reduction 'CrysAlis RED,Version 1.171.32.15 (Oxford Diffraction Ltd., 2008)'
_computing_molecular_graphics 'ORTEPII (Johnson, 1976)'
_computing_publication_material 'SHELXL97 and PLATON (Spek, 2003)'
_computing_structure_refinement 'SHELXL-97 (Sheldrick, 2008)'
_computing_structure_solution 'SHELXS-97 (Sheldrick, 2008)'
_diffrn_ambient_temperature 295(2)
_diffrn_detector_area_resol_mean 10.4002
_diffrn_measured_fraction_theta_full 0.998
_diffrn_measured_fraction_theta_max 0.998
_diffrn_measurement_device_type 'Oxford Diffraction Ruby CCD'
_diffrn_measurement_method \w
_diffrn_radiation_monochromator graphite
_diffrn_radiation_source 'fine-focus sealed tube'
_diffrn_radiation_type MoK\a
_diffrn_radiation_wavelength 0.71073
_diffrn_reflns_av_R_equivalents 0.0515
_diffrn_reflns_av_sigmaI/netI 0.0290
_diffrn_reflns_limit_h_max 9
_diffrn_reflns_limit_h_min -9
_diffrn_reflns_limit_k_max 11
_diffrn_reflns_limit_k_min -11
_diffrn_reflns_limit_l_max 11
_diffrn_reflns_limit_l_min -11
_diffrn_reflns_number 13875
_diffrn_reflns_theta_full 25.50
_diffrn_reflns_theta_max 25.50
_diffrn_reflns_theta_min 3.09
_exptl_absorpt_coefficient_mu 3.269
_exptl_absorpt_correction_T_max 0.751
_exptl_absorpt_correction_T_min 0.316
_exptl_absorpt_correction_type multi-scan
_exptl_absorpt_process_details
;

CrysAlis RED, Version 1.171.32.15 (Oxford Diffraction Ltd.,

2008)

Empirical absorption correction using spherical harmonics,

implemented in SCALE3 ABSPACK scaling algorithm.

;
_exptl_crystal_colour yellow
_exptl_crystal_density_diffrn 1.556
_exptl_crystal_density_method 'not measured'
_exptl_crystal_description plate
_exptl_crystal_F_000 296
_exptl_crystal_size_max 0.45
_exptl_crystal_size_mid 0.30
_exptl_crystal_size_min 0.10
_refine_diff_density_max 0.316
_refine_diff_density_min -0.314
_refine_diff_density_rms 0.066
_refine_ls_extinction_method none
_refine_ls_goodness_of_fit_ref 1.094
_refine_ls_hydrogen_treatment mixed
_refine_ls_matrix_type full
_refine_ls_number_parameters 160
_refine_ls_number_reflns 2327
_refine_ls_number_restraints 3
_refine_ls_restrained_S_all 1.094
_refine_ls_R_factor_all 0.0580
_refine_ls_R_factor_gt 0.0468
_refine_ls_shift/su_max 0.000
_refine_ls_shift/su_mean 0.000
_refine_ls_structure_factor_coef Fsqd
_refine_ls_weighting_details 'calc w=1/[\s^2^(Fo^2^)+(0.0372P)^2^+0.8349P] where P=(Fo^2^+2Fc^2^)/3'
_refine_ls_weighting_scheme calc
_refine_ls_wR_factor_gt 0.0929
_refine_ls_wR_factor_ref 0.0962
_reflns_number_gt 1957
_reflns_number_total 2327
_reflns_threshold_expression >2sigma(I)
_cod_data_source_file c3ce41027g.txt
_cod_data_source_block Global2
_cod_original_cell_volume 625.84(4)
_cod_database_code 7210964

loop_
_symmetry_equiv_pos_as_xyz
'x, y, z'
'-x, -y, -z'

loop_
_atom_site_label
_atom_site_type_symbol
_atom_site_fract_x
_atom_site_fract_y
_atom_site_fract_z
_atom_site_U_iso_or_equiv
_atom_site_adp_type
_atom_site_occupancy
_atom_site_symmetry_multiplicity
_atom_site_calc_flag
_atom_site_refinement_flags
C1 C 0.2340(5) 0.8447(5) 0.4723(4) 0.0442(9) Uani 1 1 d .
H1 H 0.1415 0.8164 0.3932 0.053 Uiso 1 1 calc R
C2 C 0.2376(6) 0.9613(5) 0.6076(5) 0.0526(10) Uani 1 1 d .
H2 H 0.1477 1.0115 0.6207 0.063 Uiso 1 1 calc R
C3 C 0.3767(6) 1.0057(5) 0.7275(4) 0.0542(11) Uani 1 1 d .
H3 H 0.3785 1.0860 0.8196 0.065 Uiso 1 1 calc R
C4 C 0.5088(6) 0.9335(5) 0.7111(4) 0.0481(10) Uani 1 1 d .
H4 H 0.6004 0.9643 0.7917 0.058 Uiso 1 1 calc R
C5 C 0.7868(5) 0.5507(5) 0.4170(4) 0.0465(9) Uani 1 1 d .
H5 H 0.8763 0.5869 0.5004 0.056 Uiso 1 1 calc R
C6 C 0.7929(6) 0.4315(5) 0.2872(5) 0.0518(10) Uani 1 1 d .
H6 H 0.8865 0.3859 0.2824 0.062 Uiso 1 1 calc R
C7 C 0.6596(6) 0.3760(5) 0.1602(4) 0.0497(10) Uani 1 1 d .
H7 H 0.6656 0.2942 0.0718 0.060 Uiso 1 1 calc R
C8 C 0.5218(5) 0.4409(5) 0.1655(4) 0.0419(8) Uani 1 1 d .
H8 H 0.4343 0.4029 0.0804 0.050 Uiso 1 1 calc R
C9 C 0.3682(5) 0.6406(4) 0.3100(4) 0.0371(8) Uani 1 1 d .
N10 N 0.6386(4) 0.7388(4) 0.5562(3) 0.0426(7) Uani 1 1 d .
H10 H 0.7217 0.7689 0.6323 0.051 Uiso 1 1 calc R
C11 C 0.3689(5) 0.7658(4) 0.4500(4) 0.0361(8) Uani 1 1 d .
C12 C 0.5073(5) 0.8120(4) 0.5722(4) 0.0389(8) Uani 1 1 d .
C13 C 0.5093(5) 0.5652(4) 0.2981(4) 0.0355(8) Uani 1 1 d .
C14 C 0.6449(5) 0.6199(4) 0.4255(4) 0.0381(8) Uani 1 1 d .
N15 N 0.2409(4) 0.5950(4) 0.1936(3) 0.0483(8) Uani 1 1 d .
H15A H 0.1571 0.6407 0.2013 0.058 Uiso 1 1 calc R
H15B H 0.2415 0.5196 0.1099 0.058 Uiso 1 1 calc R
Br16 Br -0.05379(6) 0.76771(5) 0.10272(4) 0.05522(17) Uani 1 1 d .
O17 O 0.9166(5) 0.8286(4) 0.7954(3) 0.0630(8) Uani 1 1 d D
H17A H 0.899(8) 0.811(6) 0.870(4) 0.094 Uiso 1 1 d D
H17B H 0.964(7) 0.931(3) 0.820(5) 0.094 Uiso 1 1 d D

loop_
_atom_site_aniso_label
_atom_site_aniso_U_11
_atom_site_aniso_U_22
_atom_site_aniso_U_33
_atom_site_aniso_U_23
_atom_site_aniso_U_13
_atom_site_aniso_U_12
C1 0.044(2) 0.047(2) 0.039(2) 0.0174(18) 0.0076(17) 0.0112(17)
C2 0.055(3) 0.054(2) 0.047(2) 0.016(2) 0.019(2) 0.020(2)
C3 0.067(3) 0.046(2) 0.035(2) 0.0063(18) 0.016(2) 0.010(2)
C4 0.059(3) 0.042(2) 0.0312(19) 0.0101(17) 0.0029(17) 0.0063(19)
C5 0.044(2) 0.047(2) 0.048(2) 0.0225(19) -0.0005(17) 0.0127(18)
C6 0.045(2) 0.052(2) 0.064(3) 0.028(2) 0.008(2) 0.0202(19)
C7 0.057(3) 0.047(2) 0.042(2) 0.0141(18) 0.0117(19) 0.019(2)
C8 0.047(2) 0.043(2) 0.0342(19) 0.0143(16) 0.0043(16) 0.0144(17)
C9 0.0385(19) 0.0356(18) 0.0334(18) 0.0152(15) 0.0036(15) 0.0052(15)
N10 0.0458(18) 0.0425(17) 0.0301(16) 0.0125(14) -0.0052(13) 0.0062(14)
C11 0.0393(19) 0.0327(18) 0.0331(18) 0.0156(15) 0.0050(15) 0.0036(15)
C12 0.042(2) 0.0361(19) 0.0339(18) 0.0169(16) 0.0049(15) 0.0029(16)
C13 0.041(2) 0.0322(18) 0.0307(17) 0.0142(15) 0.0027(15) 0.0072(15)
C14 0.041(2) 0.0360(19) 0.0373(19) 0.0202(16) 0.0022(15) 0.0051(15)
N15 0.0512(19) 0.0478(19) 0.0345(16) 0.0032(14) -0.0065(14) 0.0221(16)
Br16 0.0701(3) 0.0469(2) 0.0410(2) 0.00894(17) -0.00479(18) 0.0245(2)
O17 0.075(2) 0.0578(18) 0.0402(16) 0.0180(14) -0.0093(15) 0.0042(16)

loop_
_atom_type_symbol
_atom_type_description
_atom_type_scat_dispersion_real
_atom_type_scat_dispersion_imag
_atom_type_scat_source
C C 0.0033 0.0016 'International Tables Vol C Tables 4.2.6.8 and 6.1.1.4'
H H 0.0000 0.0000 'International Tables Vol C Tables 4.2.6.8 and 6.1.1.4'
O O 0.0106 0.0060 'International Tables Vol C Tables 4.2.6.8 and 6.1.1.4'
Br Br -0.2901 2.4595 'International Tables Vol C Tables 4.2.6.8 and 6.1.1.4'
N N 0.0061 0.0033 'International Tables Vol C Tables 4.2.6.8 and 6.1.1.4'

loop_
_geom_angle_atom_site_label_1
_geom_angle_atom_site_label_2
_geom_angle_atom_site_label_3
_geom_angle
C2 C1 C11 121.0(4)
C2 C1 H1 119.5
C11 C1 H1 119.5
C1 C2 C3 120.1(4)
C1 C2 H2 120.0
C3 C2 H2 120.0
C4 C3 C2 120.9(4)
C4 C3 H3 119.5
C2 C3 H3 119.5
C3 C4 C12 120.0(4)
C3 C4 H4 120.0
C12 C4 H4 120.0
C6 C5 C14 120.0(4)
C6 C5 H5 120.0
C14 C5 H5 120.0
C5 C6 C7 120.7(4)
C5 C6 H6 119.6
C7 C6 H6 119.6
C8 C7 C6 120.3(4)
C8 C7 H7 119.8
C6 C7 H7 119.8
C7 C8 C13 121.1(3)
C7 C8 H8 119.5
C13 C8 H8 119.5
N15 C9 C11 120.7(3)
N15 C9 C13 120.4(3)
C11 C9 C13 118.9(3)
C12 N10 C14 123.1(3)
C12 N10 H10 118.5
C14 N10 H10 118.5
C12 C11 C1 118.0(3)
C12 C11 C9 119.2(3)
C1 C11 C9 122.7(3)
N10 C12 C4 119.9(3)
N10 C12 C11 120.1(3)
C4 C12 C11 120.0(4)
C8 C13 C14 117.9(3)
C8 C13 C9 123.6(3)
C14 C13 C9 118.5(3)
N10 C14 C5 119.8(3)
N10 C14 C13 120.3(3)
C5 C14 C13 119.9(3)
C9 N15 H15A 120.0
C9 N15 H15B 120.0
H15A N15 H15B 120.0
H17A O17 H17B 110(3)

loop_
_geom_bond_atom_site_label_1
_geom_bond_atom_site_label_2
_geom_bond_distance
C1 C2 1.359(5)
C1 C11 1.416(5)
C1 H1 0.9300
C2 C3 1.400(6)
C2 H2 0.9300
C3 C4 1.357(6)
C3 H3 0.9300
C4 C12 1.406(5)
C4 H4 0.9300
C5 C6 1.355(6)
C5 C14 1.410(5)
C5 H5 0.9300
C6 C7 1.401(6)
C6 H6 0.9300
C7 C8 1.358(5)
C7 H7 0.9300
C8 C13 1.412(5)
C8 H8 0.9300
C9 N15 1.318(4)
C9 C11 1.430(5)
C9 C13 1.440(5)
N10 C12 1.357(5)
N10 C14 1.360(5)
N10 H10 0.8600
C11 C12 1.410(5)
C13 C14 1.415(5)
N15 H15A 0.8600
N15 H15B 0.8600
O17 H17A 0.831(19)
O17 H17B 0.845(19)

loop_
_geom_torsion_atom_site_label_1
_geom_torsion_atom_site_label_2
_geom_torsion_atom_site_label_3
_geom_torsion_atom_site_label_4
_geom_torsion
C11 C1 C2 C3 0.4(6)
C1 C2 C3 C4 -0.3(6)
C2 C3 C4 C12 0.0(6)
C14 C5 C6 C7 0.3(6)
C5 C6 C7 C8 -0.2(6)
C6 C7 C8 C13 0.0(6)
C2 C1 C11 C12 -0.1(5)
C2 C1 C11 C9 178.9(4)
N15 C9 C11 C12 -179.8(3)
C13 C9 C11 C12 0.0(5)
N15 C9 C11 C1 1.2(5)
C13 C9 C11 C1 -179.0(3)
C14 N10 C12 C4 179.6(3)
C14 N10 C12 C11 0.0(5)
C3 C4 C12 N10 -179.4(4)
C3 C4 C12 C11 0.2(6)
C1 C11 C12 N10 179.5(3)
C9 C11 C12 N10 0.5(5)
C1 C11 C12 C4 -0.2(5)
C9 C11 C12 C4 -179.2(3)
C7 C8 C13 C14 0.0(5)
C7 C8 C13 C9 179.0(4)
N15 C9 C13 C8 0.0(5)
C11 C9 C13 C8 -179.8(3)
N15 C9 C13 C14 179.0(3)
C11 C9 C13 C14 -0.8(5)
C12 N10 C14 C5 179.3(3)
C12 N10 C14 C13 -0.9(5)
C6 C5 C14 N10 179.5(4)
C6 C5 C14 C13 -0.3(6)
C8 C13 C14 N10 -179.7(3)
C9 C13 C14 N10 1.3(5)
C8 C13 C14 C5 0.2(5)
C9 C13 C14 C5 -178.9(3)
